data_7226054
loop_
_publ_author_name
'Wang, Xiao-Li'
'Zhou, Lin'
'Ye, Qiong'
'Geng, Fu-Juan'
'Ye, Heng-Yun'
'Fu, Da-Wei'
'Zhang, Yi'

_publ_section_title
;
 A spiro-type ammonium based switchable dielectric material with two
 sequential reversible phase transitions above room temperature
;
_journal_name_full 'RSC Adv.'
_journal_paper_doi 10.1039/C6RA14157A
_journal_year 2016
_chemical_formula_moiety '2(C8 H16 N), Br4 Cd'
_chemical_formula_sum 'C16 H32 Br4 Cd N2'
_chemical_formula_weight 684.45
_chemical_name_systematic
; 
 ? 
;
_space_group_IT_number 19
_symmetry_cell_setting orthorhombic
_symmetry_space_group_name_Hall 'P 2ac 2ab'
_symmetry_space_group_name_H-M 'P 21 21 21'
_atom_sites_solution_hydrogens geom
_atom_sites_solution_primary direct
_atom_sites_solution_secondary difmap
_audit_creation_method SHELXL-97
_audit_update_record
;
2016-05-30 deposited with the CCDC.
2016-07-26 downloaded from the CCDC.
;
_cell_angle_alpha 90.00
_cell_angle_beta 90.00
_cell_angle_gamma 90.00
_cell_formula_units_Z 4
_cell_length_a 9.2978(19)
_cell_length_b 18.028(4)
_cell_length_c 14.049(3)
_cell_measurement_reflns_used 16182
_cell_measurement_temperature 293(2)
_cell_measurement_theta_max 27.48
_cell_measurement_theta_min 3.11
_cell_volume 2354.9(9)
_computing_cell_refinement 'CrystalClear (Rigaku, 2005)'
_computing_data_collection 'CrystalClear (Rigaku, 2005)'
_computing_data_reduction 'CrystalClear (Rigaku, 2005)'
_computing_structure_refinement 'SHELXL-97 (Sheldrick, 1997)'
_computing_structure_solution 'SHELXS-97 (Sheldrick, 1990)'
_diffrn_ambient_temperature 293(2)
_diffrn_measured_fraction_theta_full 0.997
_diffrn_measured_fraction_theta_max 0.997
_diffrn_measurement_device_type 'Rigaku, SCXmini'
_diffrn_measurement_method '\ w scans'
_diffrn_radiation_monochromator graphite
_diffrn_radiation_source 'fine-focus sealed tube'
_diffrn_radiation_type MoK\a
_diffrn_radiation_wavelength 0.71073
_diffrn_reflns_av_R_equivalents 0.1146
_diffrn_reflns_av_sigmaI/netI 0.1376
_diffrn_reflns_limit_h_max 12
_diffrn_reflns_limit_h_min -11
_diffrn_reflns_limit_k_max 18
_diffrn_reflns_limit_k_min -23
_diffrn_reflns_limit_l_max 18
_diffrn_reflns_limit_l_min -18
_diffrn_reflns_number 16182
_diffrn_reflns_theta_full 27.48
_diffrn_reflns_theta_max 27.48
_diffrn_reflns_theta_min 3.11
_diffrn_standards_decay_% 0
_diffrn_standards_interval_time 9
_exptl_absorpt_coefficient_mu 7.715
_exptl_absorpt_correction_T_max 0.3075
_exptl_absorpt_correction_T_min 0.3075
_exptl_absorpt_process_details 'CrystalClear (Rigaku, 2005)'
_exptl_crystal_colour colourless
_exptl_crystal_density_diffrn 1.931
_exptl_crystal_density_method 'not measured'
_exptl_crystal_description block
_exptl_crystal_F_000 1320
_exptl_crystal_size_max 0.20
_exptl_crystal_size_mid 0.20
_exptl_crystal_size_min 0.20
_refine_diff_density_max 0.794
_refine_diff_density_min -0.556
_refine_diff_density_rms 0.133
_refine_ls_abs_structure_details 'Flack H D (1983), Acta Cryst. A39, 876-881'
_refine_ls_abs_structure_Flack 0.02(2)
_refine_ls_extinction_method none
_refine_ls_goodness_of_fit_ref 1.001
_refine_ls_hydrogen_treatment mixed
_refine_ls_matrix_type full
_refine_ls_number_parameters 208
_refine_ls_number_reflns 5383
_refine_ls_number_restraints 85
_refine_ls_restrained_S_all 1.003
_refine_ls_R_factor_all 0.1835
_refine_ls_R_factor_gt 0.0742
_refine_ls_shift/su_max 0.094
_refine_ls_shift/su_mean 0.010
_refine_ls_structure_factor_coef Fsqd
_refine_ls_weighting_details 'calc w=1/[\s^2^(Fo^2^)+(0.0734P)^2^+0.0000P] where P=(Fo^2^+2Fc^2^)/3'
_refine_ls_weighting_scheme calc
_refine_ls_wR_factor_gt 0.1493
_refine_ls_wR_factor_ref 0.1883
_reflns_number_gt 2401
_reflns_number_total 5383
_reflns_threshold_expression >2sigma(I)
_cod_data_source_file c6ra14157a2.cif
_cod_data_source_block 2
_cod_original_cell_volume 2354.9(8)
_cod_database_code 7226054

loop_
_symmetry_equiv_pos_as_xyz
'x, y, z'
'-x+1/2, -y, z+1/2'
'-x, y+1/2, -z+1/2'
'x+1/2, -y+1/2, -z'

loop_
_atom_site_label
_atom_site_type_symbol
_atom_site_fract_x
_atom_site_fract_y
_atom_site_fract_z
_atom_site_U_iso_or_equiv
_atom_site_adp_type
_atom_site_occupancy
_atom_site_symmetry_multiplicity
_atom_site_calc_flag
_atom_site_refinement_flags
N1 N 0.7488(9) 0.4207(5) 0.9704(6) 0.0751(5) Uani 1 1 d U
Cd1 Cd 0.77103(7) 0.13993(4) 0.24648(5) 0.05833(19) Uani 1 1 d U
N2 N 0.7407(9) 0.8475(6) 0.1555(8) 0.1216(5) Uani 1 1 d DU
C9 C 0.760(2) 0.7726(7) 0.1817(12) 0.1657(10) Uani 1 1 d U
H9A H 0.6822 0.7553 0.2221 0.199 Uiso 1 1 calc R
H9B H 0.8509 0.7650 0.2138 0.199 Uiso 1 1 calc R
C14 C 0.5821(10) 0.8903(11) 0.2742(12) 0.196(3) Uani 1 1 d DU
H14A H 0.5376 0.8451 0.2975 0.235 Uiso 1 1 calc R
H14B H 0.5243 0.9327 0.2927 0.235 Uiso 1 1 calc R
C13 C 0.6053(13) 0.8879(9) 0.1754(13) 0.1906(9) Uani 1 1 d DU
H13A H 0.6114 0.9379 0.1504 0.229 Uiso 1 1 calc R
H13B H 0.5255 0.8630 0.1445 0.229 Uiso 1 1 calc R
C12 C 0.8232(19) 0.8564(8) 0.0681(10) 0.1402(8) Uani 1 1 d U
H12A H 0.7753 0.8916 0.0265 0.168 Uiso 1 1 calc R
H12B H 0.9181 0.8757 0.0828 0.168 Uiso 1 1 calc R
C10 C 0.7569(16) 0.7334(7) 0.0807(10) 0.1780(13) Uani 1 1 d DU
H10A H 0.8054 0.6857 0.0823 0.214 Uiso 1 1 calc R
H10B H 0.6592 0.7266 0.0580 0.214 Uiso 1 1 calc R
C16 C 0.8338(18) 0.8937(9) 0.2219(11) 0.1528(7) Uani 1 1 d U
H16A H 0.9241 0.8692 0.2361 0.183 Uiso 1 1 calc R
H16B H 0.8529 0.9425 0.1958 0.183 Uiso 1 1 calc R
C15 C 0.7385(12) 0.8977(8) 0.3078(11) 0.1671(18) Uani 1 1 d DU
H15A H 0.7520 0.9447 0.3403 0.200 Uiso 1 1 calc R
H15B H 0.7619 0.8580 0.3518 0.200 Uiso 1 1 calc R
C11 C 0.8360(19) 0.7874(7) 0.0219(12) 0.1835(18) Uani 1 1 d DU
H11A H 0.9363 0.7733 0.0165 0.220 Uiso 1 1 calc R
H11B H 0.7949 0.7899 -0.0415 0.220 Uiso 1 1 calc R
C4 C 0.7045(13) 0.4327(6) 0.8680(8) 0.0898(8) Uani 1 1 d U
H4A H 0.6047 0.4189 0.8584 0.108 Uiso 1 1 calc R
H4B H 0.7643 0.4039 0.8252 0.108 Uiso 1 1 calc R
C8 C 0.9026(12) 0.4075(7) 0.9820(12) 0.1240(15) Uani 1 1 d U
H8A H 0.9361 0.4219 1.0447 0.149 Uiso 1 1 calc R
H8B H 0.9589 0.4328 0.9338 0.149 Uiso 1 1 calc R
C7 C 0.9044(16) 0.3229(7) 0.9685(12) 0.139(4) Uani 1 1 d U
H7A H 0.9500 0.3109 0.9084 0.167 Uiso 1 1 calc R
H7B H 0.9602 0.3003 1.0191 0.167 Uiso 1 1 calc R
C1 C 0.6898(13) 0.4921(6) 1.0179(9) 0.1124(9) Uani 1 1 d U
H1A H 0.5867 0.4887 1.0279 0.135 Uiso 1 1 calc R
H1B H 0.7365 0.5011 1.0786 0.135 Uiso 1 1 calc R
C6 C 0.7639(17) 0.2940(6) 0.9696(12) 0.138(3) Uani 1 1 d U
H6A H 0.7588 0.2507 1.0105 0.165 Uiso 1 1 calc R
H6B H 0.7344 0.2798 0.9059 0.165 Uiso 1 1 calc R
C5 C 0.6653(15) 0.3575(7) 1.0087(11) 0.1207(9) Uani 1 1 d U
H5A H 0.5688 0.3553 0.9827 0.145 Uiso 1 1 calc R
H5B H 0.6611 0.3578 1.0777 0.145 Uiso 1 1 calc R
C2 C 0.7234(18) 0.5484(7) 0.9515(13) 0.161(4) Uani 1 1 d U
H2A H 0.8164 0.5698 0.9665 0.193 Uiso 1 1 calc R
H2B H 0.6519 0.5875 0.9548 0.193 Uiso 1 1 calc R
C3 C 0.7262(19) 0.5155(7) 0.8518(12) 0.158(4) Uani 1 1 d U
H3A H 0.8177 0.5251 0.8209 0.189 Uiso 1 1 calc R
H3B H 0.6496 0.5359 0.8130 0.189 Uiso 1 1 calc R
Br2 Br 0.79194(12) 0.08676(6) 0.07545(8) 0.0714(3) Uani 1 1 d U
Br3 Br 0.51588(13) 0.10761(8) 0.30606(10) 0.0972(4) Uani 1 1 d U
Br4 Br 0.79889(19) 0.28277(6) 0.25220(11) 0.1108(5) Uani 1 1 d U
Br1 Br 0.96849(15) 0.07921(9) 0.34915(10) 0.1071(4) Uani 1 1 d U

loop_
_atom_site_aniso_label
_atom_site_aniso_U_11
_atom_site_aniso_U_22
_atom_site_aniso_U_33
_atom_site_aniso_U_23
_atom_site_aniso_U_13
_atom_site_aniso_U_12
N1 0.0611(9) 0.0793(6) 0.0849(10) -0.0063(8) -0.0010(14) 0.0046(8)
Cd1 0.0530(4) 0.0631(4) 0.0589(4) -0.0022(4) -0.0064(4) 0.0021(3)
N2 0.1457(11) 0.1064(8) 0.1126(8) 0.0016(7) 0.0144(8) -0.0191(10)
C9 0.234(3) 0.0952(8) 0.1679(8) 0.0042(7) 0.0696(19) -0.0323(10)
C14 0.2144(8) 0.212(10) 0.1623(10) -0.099(4) 0.0419(11) -0.039(4)
C13 0.1774(8) 0.246(3) 0.1483(9) 0.018(4) 0.0143(8) 0.0538(16)
C12 0.180(2) 0.1232(8) 0.1173(9) 0.0035(8) 0.0268(13) -0.0319(18)
C10 0.243(4) 0.1092(10) 0.1822(14) -0.0144(10) 0.079(3) -0.017(2)
C16 0.1938(8) 0.1246(16) 0.1400(11) -0.0305(18) 0.0049(9) -0.024(2)
C15 0.2265(14) 0.132(5) 0.1427(11) -0.039(2) 0.0185(9) -0.027(6)
C11 0.244(5) 0.1289(15) 0.1780(16) -0.0074(14) 0.096(2) -0.006(3)
C4 0.089(2) 0.1073(9) 0.0725(8) -0.0019(7) 0.0204(13) 0.022(3)
C8 0.0690(7) 0.1103(9) 0.193(4) 0.020(3) -0.0145(17) 0.0233(8)
C7 0.1360(8) 0.1039(11) 0.178(12) 0.049(4) 0.008(3) 0.0509(9)
C1 0.066(3) 0.1335(8) 0.1377(9) -0.0763(8) 0.005(3) -0.0030(16)
C6 0.1676(13) 0.0796(8) 0.166(8) 0.044(3) -0.030(4) 0.0150(12)
C5 0.1072(14) 0.1213(10) 0.133(2) 0.0442(16) 0.012(3) -0.0084(13)
C2 0.134(12) 0.0752(8) 0.2735(12) -0.0266(9) -0.020(6) 0.021(3)
C3 0.166(13) 0.1124(13) 0.1943(10) 0.0628(10) 0.044(4) 0.064(5)
Br2 0.0637(6) 0.0904(6) 0.0601(5) -0.0058(5) 0.0022(5) 0.0054(6)
Br3 0.0648(5) 0.1418(9) 0.0851(8) -0.0208(8) 0.0155(6) -0.0149(6)
Br4 0.1593(12) 0.0657(5) 0.1073(10) -0.0030(6) -0.0271(11) -0.0144(6)
Br1 0.0960(6) 0.1336(9) 0.0917(7) 0.0035(8) -0.0355(7) 0.0377(8)

loop_
_atom_type_symbol
_atom_type_description
_atom_type_scat_dispersion_real
_atom_type_scat_dispersion_imag
_atom_type_scat_source
C C 0.0033 0.0016 'International Tables Vol C Tables 4.2.6.8 and 6.1.1.4'
H H 0.0000 0.0000 'International Tables Vol C Tables 4.2.6.8 and 6.1.1.4'
N N 0.0061 0.0033 'International Tables Vol C Tables 4.2.6.8 and 6.1.1.4'
Br Br -0.2901 2.4595 'International Tables Vol C Tables 4.2.6.8 and 6.1.1.4'
Cd Cd -0.8075 1.2024 'International Tables Vol C Tables 4.2.6.8 and 6.1.1.4'

loop_
_geom_angle_atom_site_label_1
_geom_angle_atom_site_label_2
_geom_angle_atom_site_label_3
_geom_angle
C8 N1 C5 110.3(10)
C8 N1 C4 113.4(10)
C5 N1 C4 108.2(9)
C8 N1 C1 115.8(9)
C5 N1 C1 107.2(9)
C4 N1 C1 101.3(8)
Br1 Cd1 Br3 112.15(6)
Br1 Cd1 Br4 109.49(6)
Br3 Cd1 Br4 107.84(6)
Br1 Cd1 Br2 107.93(5)
Br3 Cd1 Br2 106.60(5)
Br4 Cd1 Br2 112.87(5)
C9 N2 C12 105.0(11)
C9 N2 C13 121.8(13)
C12 N2 C13 123.6(13)
C9 N2 C16 107.0(12)
C12 N2 C16 99.1(10)
C13 N2 C16 95.7(11)
N2 C9 C10 101.0(12)
N2 C9 H9A 111.6
C10 C9 H9A 111.6
N2 C9 H9B 111.6
C10 C9 H9B 111.6
H9A C9 H9B 109.4
C13 C14 C15 99.3(12)
C13 C14 H14A 111.9
C15 C14 H14A 111.9
C13 C14 H14B 111.9
C15 C14 H14B 111.9
H14A C14 H14B 109.6
C14 C13 N2 109.4(13)
C14 C13 H13A 109.8
N2 C13 H13A 109.8
C14 C13 H13B 109.8
N2 C13 H13B 109.8
H13A C13 H13B 108.3
C11 C12 N2 109.6(12)
C11 C12 H12A 109.7
N2 C12 H12A 109.7
C11 C12 H12B 109.7
N2 C12 H12B 109.8
H12A C12 H12B 108.2
C11 C10 C9 101.4(12)
C11 C10 H10A 111.5
C9 C10 H10A 111.5
C11 C10 H10B 111.5
C9 C10 H10B 111.5
H10A C10 H10B 109.3
C15 C16 N2 100.6(11)
C15 C16 H16A 111.6
N2 C16 H16A 111.7
C15 C16 H16B 111.7
N2 C16 H16B 111.6
H16A C16 H16B 109.4
C16 C15 C14 108.0(13)
C16 C15 H15A 110.1
C14 C15 H15A 110.1
C16 C15 H15B 110.1
C14 C15 H15B 110.1
H15A C15 H15B 108.4
C12 C11 C10 106.5(12)
C12 C11 H11A 110.4
C10 C11 H11A 110.4
C12 C11 H11B 110.4
C10 C11 H11B 110.4
H11A C11 H11B 108.6
N1 C4 C3 104.2(10)
N1 C4 H4A 110.9
C3 C4 H4A 110.9
N1 C4 H4B 110.9
C3 C4 H4B 110.9
H4A C4 H4B 108.9
N1 C8 C7 99.1(10)
N1 C8 H8A 111.9
C7 C8 H8A 111.9
N1 C8 H8B 111.9
C7 C8 H8B 111.9
H8A C8 H8B 109.6
C6 C7 C8 110.9(11)
C6 C7 H7A 109.5
C8 C7 H7A 109.5
C6 C7 H7B 109.5
C8 C7 H7B 109.5
H7A C7 H7B 108.0
C2 C1 N1 103.5(11)
C2 C1 H1A 111.1
N1 C1 H1A 111.1
C2 C1 H1B 111.1
N1 C1 H1B 111.1
H1A C1 H1B 109.0
C7 C6 C5 106.0(11)
C7 C6 H6A 110.5
C5 C6 H6A 110.5
C7 C6 H6B 110.5
C5 C6 H6B 110.5
H6A C6 H6B 108.7
N1 C5 C6 97.3(10)
N1 C5 H5A 112.3
C6 C5 H5A 112.3
N1 C5 H5B 112.3
C6 C5 H5B 112.3
H5A C5 H5B 109.9
C1 C2 C3 109.3(12)
C1 C2 H2A 109.8
C3 C2 H2A 109.8
C1 C2 H2B 109.8
C3 C2 H2B 109.8
H2A C2 H2B 108.3
C2 C3 C4 104.0(11)
C2 C3 H3A 111.0
C4 C3 H3A 111.0
C2 C3 H3B 111.0
C4 C3 H3B 111.0
H3A C3 H3B 109.0

loop_
_geom_bond_atom_site_label_1
_geom_bond_atom_site_label_2
_geom_bond_distance
N1 C8 1.458(13)
N1 C5 1.482(15)
N1 C4 1.512(14)
N1 C1 1.550(13)
Cd1 Br1 2.5787(15)
Cd1 Br3 2.5822(15)
Cd1 Br4 2.5894(14)
Cd1 Br2 2.5943(14)
N2 C9 1.411(17)
N2 C12 1.457(16)
N2 C13 1.481(9)
N2 C16 1.521(17)
C9 C10 1.59(2)
C9 H9A 0.9700
C9 H9B 0.9700
C14 C13 1.41(2)
C14 C15 1.535(9)
C14 H14A 0.9700
C14 H14B 0.9700
C13 H13A 0.9700
C13 H13B 0.9700
C12 C11 1.408(18)
C12 H12A 0.9700
C12 H12B 0.9700
C10 C11 1.474(9)
C10 H10A 0.9700
C10 H10B 0.9700
C16 C15 1.50(2)
C16 H16A 0.9700
C16 H16B 0.9700
C15 H15A 0.9700
C15 H15B 0.9700
C11 H11A 0.9700
C11 H11B 0.9700
C4 C3 1.524(16)
C4 H4A 0.9700
C4 H4B 0.9700
C8 C7 1.537(16)
C8 H8A 0.9700
C8 H8B 0.9700
C7 C6 1.406(19)
C7 H7A 0.9700
C7 H7B 0.9700
C1 C2 1.41(2)
C1 H1A 0.9700
C1 H1B 0.9700
C6 C5 1.567(19)
C6 H6A 0.9700
C6 H6B 0.9700
C5 H5A 0.9700
C5 H5B 0.9700
C2 C3 1.52(2)
C2 H2A 0.9700
C2 H2B 0.9700
C3 H3A 0.9700
C3 H3B 0.9700

loop_
_geom_torsion_atom_site_label_1
_geom_torsion_atom_site_label_2
_geom_torsion_atom_site_label_3
_geom_torsion_atom_site_label_4
_geom_torsion
C12 N2 C9 C10 -38.1(15)
C13 N2 C9 C10 109.1(15)
C16 N2 C9 C10 -142.7(12)
C15 C14 C13 N2 35.5(18)
C9 N2 C13 C14 61(2)
C12 N2 C13 C14 -157.6(14)
C16 N2 C13 C14 -52.7(15)
C9 N2 C12 C11 25.3(18)
C13 N2 C12 C11 -121.2(16)
C16 N2 C12 C11 135.7(15)
N2 C9 C10 C11 38.4(16)
C9 N2 C16 C15 -81.2(14)
C12 N2 C16 C15 169.9(12)
C13 N2 C16 C15 44.6(13)
N2 C16 C15 C14 -27.1(16)
C13 C14 C15 C16 -3.6(18)
N2 C12 C11 C10 1(2)
C9 C10 C11 C12 -23.6(18)
C8 N1 C4 C3 -86.7(12)
C5 N1 C4 C3 150.5(11)
C1 N1 C4 C3 37.9(12)
C5 N1 C8 C7 33.9(15)
C4 N1 C8 C7 -87.7(12)
C1 N1 C8 C7 155.8(11)
N1 C8 C7 C6 -11.1(18)
C8 N1 C1 C2 81.7(14)
C5 N1 C1 C2 -154.7(12)
C4 N1 C1 C2 -41.4(12)
C8 C7 C6 C5 -13.4(19)
C8 N1 C5 C6 -41.4(14)
C4 N1 C5 C6 83.3(11)
C1 N1 C5 C6 -168.2(10)
C7 C6 C5 N1 31.6(15)
N1 C1 C2 C3 28.8(16)
C1 C2 C3 C4 -5.1(18)
N1 C4 C3 C2 -21.5(15)
